data_1558439
loop_
_publ_author_name
'Kivekas, Raikko'
'Ruiz, Jose'
'Colacio, Enrique'

_publ_section_title
;
 The First Example of a Discrete Thiocyanatocuprate(I) Anion. Crystal
 Structure of Bis[6-amino-1,3-dimethyl-5-(2'-ethyl)phenylazonium Uracil]
 Tris(thiocyanato-S)-cuprate(I)
;
_journal_name_full 'Acta Chemica Scandinavica'
_journal_page_first 382
_journal_page_last 387
_journal_paper_doi 10.3891/acta.chem.scand.48-0382
_journal_volume 48
_journal_year 1994
_chemical_formula_moiety '2(C14 N5 O2), C3 Cu N3 S3'
_chemical_formula_sum 'C31 H36 Cu N13 O4 S3'
_chemical_formula_weight 814.44
_chemical_name_common
;
Bis[6-amino-1,3-dimethyl-5-(2'-ethyl)phenylazonium Uracil] 
Tris(thiocyanato-S)-cuprate(I)
;
_space_group_IT_number 4
_space_group_name_Hall 'P 2yb'
_space_group_name_H-M_alt 'P 1 21 1'
_symmetry_cell_setting monoclinic
_symmetry_Int_Tables_number 4
_symmetry_space_group_name_Hall 'P 2yb'
_symmetry_space_group_name_H-M 'P 1 21 1'
_cell_angle_alpha 90.
_cell_angle_beta 97.11(4)
_cell_angle_gamma 90.
_cell_formula_units_Z 4
_cell_length_a 7.740(3)
_cell_length_b 40.09(3)
_cell_length_c 11.950(7)
_cell_volume 3680(4)
_diffrn_ambient_temperature 296
_diffrn_radiation_probe x-ray
_diffrn_radiation_type MoK\a
_diffrn_radiation_wavelength 0.71069
_exptl_absorpt_coefficient_mu 0.81
_exptl_crystal_density_diffrn 1.470
_refine_ls_goodness_of_fit_ref 3.62
_refine_ls_number_parameters 152
_refine_ls_number_reflns 1335
_refine_ls_R_factor_gt 0.125
_refine_ls_wR_factor_gt 0.108
_cod_data_source_file Acta-Chem-Scand-1994-48-382.cif
_cod_data_source_block 1
_cod_original_sg_symbol_H-M 'P 21'
_cod_database_code 1558439

loop_
_space_group_symop_id
_space_group_symop_operation_xyz
1 x,y,z
2 -x,1/2+y,-z

loop_
_atom_site_label
_atom_site_type_symbol
_atom_site_thermal_displace_type
_atom_site_fract_x
_atom_site_fract_y
_atom_site_fract_z
_atom_site_occupancy
_atom_site_U_iso_or_equiv
_atom_site_calc_flag
_atom_site_refinement_flags
_atom_site_disorder_assembly
_atom_site_disorder_group
Cu1A Cu Uiso 0.0380(10) 0.00000 0.0489(9) 1.000 0.045(5) . . . .
Cu1B Cu Uiso 0.5770(10) 0.2381(3) 0.2940(10) 1.000 0.068(6) . . . .
S1A S Uiso -0.095(3) 0.0367(6) -0.073(2) 1.000 0.051(8) . . . .
S2A S Uiso -0.002(3) -0.0534(6) -0.018(2) 1.000 0.045(8) . . . .
S3A S Uiso 0.218(3) 0.0009(8) 0.211(2) 1.000 0.088(9) . . . .
O102 O Uiso -0.057(4) 0.2449(7) 0.208(2) 1.000 0.039(6) . . . .
O104 O Uiso 0.285(4) 0.2087(9) 0.513(2) 1.000 0.039(6) . . . .
N101 N Uiso 0.022(3) 0.1907(6) 0.210(2) 1.000 0.039(6) . . . .
N103 N Uiso 0.122(3) 0.2277(5) 0.359(2) 1.000 0.039(6) . . . .
N106 N Uiso 0.108(5) 0.1358(6) 0.213(3) 1.000 0.039(6) . . . .
N107 N Uiso 0.281(5) 0.1432(8) 0.417(3) 1.000 0.039(6) . . . .
N108 N Uiso 0.393(7) 0.1460(10) 0.510(4) 1.000 0.031(9) . . . .
S1B S Uiso 0.712(3) 0.2021(6) 0.426(2) 1.000 0.044(8) . . . .
S2B S Uiso 0.622(4) 0.2937(8) 0.349(3) 1.000 0.120(10) . . . .
S3B S Uiso 0.397(4) 0.2366(9) 0.127(3) 1.000 0.120(10) . . . .
C101 C Uiso -0.076(4) 0.1868(9) 0.098(2) 1.000 0.039(6) . . . .
C102 C Uiso 0.022(3) 0.2225(6) 0.257(2) 1.000 0.039(6) . . . .
C103 C Uiso 0.124(5) 0.2615(6) 0.405(2) 1.000 0.039(6) . . . .
C104 C Uiso 0.208(3) 0.2025(7) 0.419(2) 1.000 0.039(6) . . . .
C105 C Uiso 0.204(3) 0.1703(6) 0.369(2) 1.000 0.039(6) . . . .
C106 C Uiso 0.110(3) 0.1646(5) 0.260(2) 1.000 0.039(6) . . . .
C109 C Uiso 0.468(4) 0.1173(9) 0.564(2) 1.000 0.031(9) . . . .
C110 C Uiso 0.558(4) 0.1221(7) 0.672(2) 1.000 0.031(9) . . . .
C111 C Uiso 0.627(4) 0.0939(9) 0.724(2) 1.000 0.031(9) . . . .
C112 C Uiso 0.610(5) 0.0630(8) 0.675(3) 1.000 0.031(9) . . . .
C113 C Uiso 0.522(6) 0.0591(8) 0.570(3) 1.000 0.031(9) . . . .
C114 C Uiso 0.451(5) 0.0860(10) 0.514(2) 1.000 0.031(9) . . . .
C115 C Uiso 0.574(8) 0.1564(9) 0.724(4) 1.000 0.031(9) . . . .
C116 C Uiso 0.65600 0.16700 0.84800 1.000 0.0400 . . . .
O202 O Uiso -0.136(3) 0.4050(10) 0.553(2) 1.000 0.050(6) . . . .
O204 O Uiso 0.251(8) 0.3221(7) 0.571(3) 1.000 0.050(6) . . . .
N201 N Uiso 0.122(5) 0.4138(5) 0.660(2) 1.000 0.050(6) . . . .
N203 N Uiso 0.052(4) 0.3626(7) 0.566(2) 1.000 0.050(6) . . . .
N206 N Uiso 0.384(6) 0.4220(10) 0.770(2) 1.000 0.050(6) . . . .
N207 N Uiso 0.492(3) 0.362(2) 0.714(3) 1.000 0.050(6) . . . .
N208 N Uiso 0.557(9) 0.332(4) 0.688(5) 1.000 0.060(10) . . . .
C201 C Uiso 0.062(8) 0.4468(6) 0.689(3) 1.000 0.050(6) . . . .
C202 C Uiso 0.004(3) 0.3945(8) 0.589(2) 1.000 0.050(6) . . . .
C203 C Uiso -0.075(6) 0.3430(10) 0.494(2) 1.000 0.050(6) . . . .
C204 C Uiso 0.214(5) 0.3500(6) 0.601(2) 1.000 0.050(6) . . . .
C205 C Uiso 0.331(3) 0.3700(10) 0.673(2) 1.000 0.050(6) . . . .
C206 C Uiso 0.281(4) 0.4031(9) 0.704(2) 1.000 0.050(6) . . . .
C209 C Uiso 0.723(7) 0.322(2) 0.734(3) 1.000 0.060(10) . . . .
C210 C Uiso 0.765(7) 0.2890(10) 0.718(2) 1.000 0.060(10) . . . .
C211 C Uiso 0.930(9) 0.2790(10) 0.763(3) 1.000 0.060(10) . . . .
C212 C Uiso 1.046(4) 0.301(3) 0.819(3) 1.000 0.060(10) . . . .
C213 C Uiso 1.000(10) 0.334(2) 0.833(3) 1.000 0.060(10) . . . .
C214 C Uiso 0.840(10) 0.3441(7) 0.791(4) 1.000 0.060(10) . . . .
C215 C Uiso 0.640(10) 0.265(3) 0.656(4) 1.000 0.060(10) . . . .
C216 C Uiso 0.510(10) 0.254(2) 0.733(6) 1.000 0.06(3) . . . .
O302 O Uiso 0.674(4) -0.0057(7) 0.156(2) 1.000 0.035(6) . . . .
O304 O Uiso 0.333(3) 0.0300(10) -0.149(2) 1.000 0.035(6) . . . .
N301 N Uiso 0.600(3) 0.0487(6) 0.152(2) 1.000 0.035(6) . . . .
N303 N Uiso 0.511(3) 0.0123(5) 0.000(2) 1.000 0.035(6) . . . .
N306 N Uiso 0.526(5) 0.1043(6) 0.145(3) 1.000 0.035(6) . . . .
N307 N Uiso 0.336(4) 0.0958(8) -0.053(3) 1.000 0.035(6) . . . .
N308 N Uiso 0.246(7) 0.0930(10) -0.152(4) 1.000 0.036(9) . . . .
C301 C Uiso 0.704(4) 0.0529(9) 0.262(2) 1.000 0.035(6) . . . .
C302 C Uiso 0.598(2) 0.0167(6) 0.106(2) 1.000 0.035(6) . . . .
C303 C Uiso 0.514(5) -0.0214(6) -0.048(2) 1.000 0.035(6) . . . .
C304 C Uiso 0.416(2) 0.0369(7) -0.057(2) 1.000 0.035(6) . . . .
C305 C Uiso 0.421(3) 0.0692(6) -0.008(2) 1.000 0.035(6) . . . .
C306 C Uiso 0.518(3) 0.0751(5) 0.100(2) 1.000 0.035(6) . . . .
C309 C Uiso 0.172(4) 0.1215(9) -0.207(3) 1.000 0.036(9) . . . .
C310 C Uiso 0.076(4) 0.1165(8) -0.312(3) 1.000 0.036(9) . . . .
C311 C Uiso 0.002(4) 0.1450(10) -0.363(2) 1.000 0.036(9) . . . .
C312 C Uiso 0.021(5) 0.1755(8) -0.315(3) 1.000 0.036(9) . . . .
C313 C Uiso 0.115(6) 0.1797(8) -0.212(3) 1.000 0.036(9) . . . .
C314 C Uiso 0.191(5) 0.1530(10) -0.158(3) 1.000 0.036(9) . . . .
C315 C Uiso 0.057(8) 0.0821(9) -0.364(4) 1.000 0.036(9) . . . .
C316 C Uiso -0.05860 0.08140 -0.48080 1.000 0.0400 . . . .
O402 O Uiso -0.584(4) 0.3300(10) -0.018(2) 1.000 0.047(6) . . . .
O404 O Uiso -0.356(8) 0.4147(5) 0.193(3) 1.000 0.047(6) . . . .
N401 N Uiso -0.305(4) 0.3244(5) 0.061(2) 1.000 0.047(6) . . . .
N403 N Uiso -0.469(3) 0.3734(7) 0.082(2) 1.000 0.047(6) . . . .
N406 N Uiso -0.020(5) 0.320(2) 0.139(3) 1.000 0.047(6) . . . .
N407 N Uiso -0.035(5) 0.379(2) 0.238(2) 1.000 0.047(6) . . . .
N408 N Uiso -0.010(10) 0.412(3) 0.271(4) 1.000 0.050(10) . . . .
C401 C Uiso -0.299(8) 0.2918(5) 0.007(3) 1.000 0.047(6) . . . .
C402 C Uiso -0.462(3) 0.3417(7) 0.039(2) 1.000 0.047(6) . . . .
C403 C Uiso -0.634(5) 0.3920(10) 0.056(3) 1.000 0.047(6) . . . .
C404 C Uiso -0.335(5) 0.3873(5) 0.152(2) 1.000 0.047(6) . . . .
C405 C Uiso -0.177(3) 0.3690(10) 0.172(2) 1.000 0.047(6) . . . .
C406 C Uiso -0.163(3) 0.3370(10) 0.123(2) 1.000 0.047(6) . . . .
C409 C Uiso 0.135(7) 0.4240(10) 0.338(3) 1.000 0.050(10) . . . .
C410 C Uiso 0.129(6) 0.4580(10) 0.367(3) 1.000 0.050(10) . . . .
C411 C Uiso 0.272(9) 0.4698(9) 0.434(3) 1.000 0.050(10) . . . .
C412 C Uiso 0.412(5) 0.450(2) 0.470(3) 1.000 0.050(10) . . . .
C413 C Uiso 0.415(8) 0.417(2) 0.441(4) 1.000 0.050(10) . . . .
C414 C Uiso 0.280(10) 0.4045(8) 0.374(4) 1.000 0.050(10) . . . .
C415 C Uiso -0.030(10) 0.479(3) 0.326(5) 1.000 0.050(10) . . . .
C416 C Uiso -0.183(7) 0.4840(10) 0.405(5) 1.000 0.02(2) . . . .
N1A N Uiso -0.094(8) 0.100(2) 0.013(5) 1.000 0.05(2) . . . .
N2A N Uiso 0.295(8) -0.084(2) 0.110(5) 1.000 0.06(2) . . . .
N3A N Uiso 0.208(9) 0.066(2) 0.272(6) 1.000 0.07(3) . . . .
C1A C Uiso -0.071(8) 0.074(2) -0.004(6) 1.000 0.02(2) . . . .
C2A C Uiso 0.170(10) -0.076(2) 0.067(6) 1.000 0.04(3) . . . .
C3A C Uiso 0.190(10) 0.039(3) 0.240(8) 1.000 0.088(9) . . . .
N1B N Uiso 0.701(8) 0.138(2) 0.303(6) 1.000 0.07(3) . . . .
N2B N Uiso 0.321(9) 0.329(2) 0.274(6) 1.000 0.08(3) . . . .
N3B N Uiso 0.440(10) 0.178(2) 0.094(9) 1.000 0.18(5) . . . .
C1B C Uiso 0.713(9) 0.164(2) 0.370(6) 1.000 0.04(3) . . . .
C2B C Uiso 0.450(10) 0.314(2) 0.307(6) 1.000 0.04(3) . . . .
C3B C Uiso 0.440(10) 0.202(3) 0.136(9) 1.000 0.120(10) . . . .

loop_
_atom_type_symbol
_atom_type_description
_atom_type_scat_dispersion_real
_atom_type_scat_dispersion_imag
_atom_type_scat_source
C C 0.0033 0.0016 ' International Tables Vol C Tables 4.2.6.8 and 6.1.1.4'
Cu Cu 0.3201 1.2651 ' International Tables Vol C Tables 4.2.6.8 and 6.1.1.4'
N N 0.0061 0.0033 ' International Tables Vol C Tables 4.2.6.8 and 6.1.1.4'
O O 0.0106 0.0060 ' International Tables Vol C Tables 4.2.6.8 and 6.1.1.4'
S S 0.1246 0.1234 ' International Tables Vol C Tables 4.2.6.8 and 6.1.1.4'

loop_
_geom_angle_atom_site_label_1
_geom_angle_atom_site_label_2
_geom_angle_atom_site_label_3
_geom_angle
_geom_angle_site_symmetry_1
_geom_angle_site_symmetry_2
_geom_angle_site_symmetry_3
_geom_angle_publ_flag
S2A Cu1A S3A 111.0(10) . . . yes
S1A Cu1A S3A 137.8(10) . . . yes
S1A Cu1A S2A 110.9(9) . . . yes
S2B Cu1B C3B 143(3) . . . yes
S3B Cu1B C3B 34(3) . . . yes
S2B Cu1B S3B 108.9(13) . . . yes
S1B Cu1B S2B 111.6(11) . . . yes
S1B Cu1B S3B 139.5(12) . . . yes
S1B Cu1B C3B 106(3) . . . yes
Cu1A S1A C1A 104(3) . . . yes
Cu1A S2A C2A 102(3) . . . yes
Cu1A S3A C3A 97(3) . . . yes
C101 N101 C106 120(2) . . . yes
C102 N101 C106 124(2) . . . yes
C101 N101 C102 116(2) . . . yes
C103 N103 C104 121(2) . . . yes
C102 N103 C103 117(2) . . . yes
C102 N103 C104 123(2) . . . yes
N108 N107 C105 120(3) . . . yes
N107 N108 C109 120(4) . . . yes
Cu1B S1B C1B 109(3) . . . yes
Cu1B S2B C2B 108(3) . . . yes
Cu1B S3B C3B 81(4) . . . yes
O102 C102 N101 121(2) . . . yes
N101 C102 N103 118(2) . . . yes
O102 C102 N103 121(2) . . . yes
O104 C104 N103 119(3) . . . yes
N103 C104 C105 118(2) . . . yes
O104 C104 C105 123(3) . . . yes
N107 C105 C104 125(2) . . . yes
N107 C105 C106 114(2) . . . yes
C104 C105 C106 121(2) . . . no
N106 C106 C105 121(2) . . . yes
N101 C106 C105 117(2) . . . yes
N101 C106 N106 122(3) . . . yes
C110 C109 C114 122(3) . . . no
N108 C109 C114 122(3) . . . yes
N108 C109 C110 116(3) . . . yes
C109 C110 C111 115(3) . . . no
C109 C110 C115 121(3) . . . no
C111 C110 C115 124(3) . . . no
C110 C111 C112 123(3) . . . no
C111 C112 C113 121(3) . . . no
C112 C113 C114 120(3) . . . no
C109 C114 C113 120(3) . . . no
C110 C115 C116 129(3) . . . no
C202 N201 C206 124(2) . . . yes
C201 N201 C206 120(3) . . . yes
C201 N201 C202 116(3) . . . yes
C202 N203 C204 123(3) . . . yes
C202 N203 C203 116(3) . . . yes
C203 N203 C204 121(3) . . . yes
N208 N207 C205 119(6) . . . yes
N207 N208 C209 121(8) . . . yes
O202 C202 N203 121(3) . . . yes
O202 C202 N201 121(3) . . . yes
N201 C202 N203 118(2) . . . yes
O204 C204 C205 123(4) . . . yes
O204 C204 N203 119(4) . . . yes
N203 C204 C205 118(3) . . . yes
C204 C205 C206 120(3) . . . no
N207 C205 C206 114(4) . . . yes
N207 C205 C204 126(4) . . . yes
N206 C206 C205 122(3) . . . yes
N201 C206 C205 117(3) . . . yes
N201 C206 N206 121(3) . . . yes
C210 C209 C214 122(5) . . . no
N208 C209 C214 122(9) . . . yes
N208 C209 C210 116(8) . . . yes
C209 C210 C211 117(4) . . . no
C209 C210 C215 122(6) . . . no
C211 C210 C215 121(5) . . . no
C210 C211 C212 121(5) . . . no
C211 C212 C213 121(5) . . . no
C212 C213 C214 119(6) . . . no
C209 C214 C213 121(5) . . . no
C210 C215 C216 109(5) . . . no
C302 N301 C306 124(2) . . . yes
C301 N301 C306 120(2) . . . yes
C301 N301 C302 116(2) . . . yes
C302 N303 C304 123(2) . . . yes
C302 N303 C303 117(2) . . . yes
C303 N303 C304 120(2) . . . yes
N308 N307 C305 119(3) . . . yes
N307 N308 C309 120(4) . . . yes
O302 C302 N301 121(2) . . . yes
O302 C302 N303 121(2) . . . yes
N301 C302 N303 118(2) . . . yes
O304 C304 C305 124(3) . . . yes
N303 C304 C305 118(2) . . . yes
O304 C304 N303 118(3) . . . yes
C304 C305 C306 121(2) . . . no
N307 C305 C306 114(2) . . . yes
N307 C305 C304 125(2) . . . yes
N306 C306 C305 121(2) . . . yes
N301 C306 N306 122(3) . . . yes
N301 C306 C305 117(2) . . . yes
C310 C309 C314 122(3) . . . no
N308 C309 C314 122(3) . . . yes
N308 C309 C310 117(3) . . . yes
C309 C310 C315 121(3) . . . no
C309 C310 C311 115(3) . . . no
C311 C310 C315 124(3) . . . no
C310 C311 C312 123(3) . . . no
C311 C312 C313 121(3) . . . no
C312 C313 C314 119(3) . . . no
C309 C314 C313 120(3) . . . no
C310 C315 C316 114(3) . . . no
C402 N401 C406 123(2) . . . yes
C401 N401 C406 121(3) . . . yes
C401 N401 C402 116(3) . . . yes
C402 N403 C404 123(2) . . . yes
C403 N403 C404 120(3) . . . yes
C402 N403 C403 117(2) . . . yes
N408 N407 C405 122(6) . . . yes
N407 N408 C409 125(7) . . . yes
N401 C402 N403 118(2) . . . yes
O402 C402 N401 122(3) . . . yes
O402 C402 N403 121(3) . . . yes
N403 C404 C405 118(2) . . . yes
O404 C404 N403 119(4) . . . yes
O404 C404 C405 124(4) . . . yes
N407 C405 C404 125(4) . . . yes
C404 C405 C406 120(2) . . . no
N407 C405 C406 115(4) . . . yes
N406 C406 C405 122(4) . . . yes
N401 C406 N406 121(4) . . . yes
N401 C406 C405 118(2) . . . yes
C410 C409 C414 121(4) . . . no
N408 C409 C414 123(6) . . . yes
N408 C409 C410 116(6) . . . yes
C409 C410 C415 120(5) . . . no
C409 C410 C411 116(4) . . . no
C411 C410 C415 124(5) . . . no
C410 C411 C412 122(4) . . . no
C411 C412 C413 121(5) . . . no
C412 C413 C414 119(6) . . . no
C409 C414 C413 121(4) . . . no
C410 C415 C416 120(5) . . . no
S1A C1A N1A 158(7) . . . yes
S2A C2A N2A 164(7) . . . yes
S3A C3A N3A 165(7) . . . yes
S1B C1B N1B 166(7) . . . yes
S2B C2B N2B 179(10) . . . yes
Cu1B C3B S3B 65(4) . . . yes
Cu1B C3B N3B 147(8) . . . yes
S3B C3B N3B 147(11) . . . yes

loop_
_geom_bond_atom_site_label_1
_geom_bond_atom_site_label_2
_geom_bond_distance
_geom_bond_site_symmetry_1
_geom_bond_site_symmetry_2
_geom_bond_publ_flag
Cu1A S1A 2.23(3) . . yes
Cu1A S2A 2.29(2) . . yes
Cu1A S3A 2.24(3) . . yes
Cu1B C3B 2.51(11) . . yes
Cu1B S1B 2.29(3) . . yes
Cu1B S2B 2.34(3) . . yes
Cu1B S3B 2.29(4) . . yes
S1A C1A 1.71(8) . . yes
S2A C2A 1.81(8) . . yes
S3A C3A 1.59(12) . . yes
O102 C102 1.20(4) . . yes
O104 C104 1.23(4) . . yes
N101 C101 1.46(3) . . yes
N101 C106 1.35(3) . . yes
N101 C102 1.39(3) . . yes
N103 C103 1.46(3) . . yes
N103 C102 1.38(3) . . yes
N103 C104 1.36(3) . . yes
N106 C106 1.28(3) . . yes
N107 N108 1.33(6) . . yes
N107 C105 1.33(4) . . yes
N108 C109 1.41(5) . . yes
S1B C1B 1.67(8) . . yes
S2B C2B 1.59(8) . . yes
S3B C3B 1.43(12) . . yes
C104 C105 1.42(4) . . no
C105 C106 1.43(3) . . no
C109 C114 1.39(5) . . no
C109 C110 1.40(4) . . no
C110 C115 1.51(5) . . no
C110 C111 1.37(4) . . no
C111 C112 1.37(5) . . no
C112 C113 1.36(5) . . no
C113 C114 1.35(5) . . no
C115 C116 1.60(5) . . no
O202 C202 1.19(4) . . yes
O204 C204 1.22(4) . . yes
N201 C201 1.46(4) . . yes
N201 C202 1.40(4) . . yes
N201 C206 1.35(5) . . yes
N203 C204 1.37(5) . . yes
N203 C202 1.37(4) . . yes
N203 C203 1.45(5) . . yes
N206 C206 1.30(5) . . yes
N207 N208 1.36(16) . . yes
N207 C205 1.32(4) . . yes
N208 C209 1.39(10) . . yes
C204 C205 1.42(4) . . no
C205 C206 1.44(5) . . no
C209 C210 1.38(9) . . no
C209 C214 1.38(8) . . no
C210 C215 1.49(10) . . no
C210 C211 1.38(8) . . no
C211 C212 1.37(10) . . no
C212 C213 1.39(14) . . no
C213 C214 1.34(10) . . no
C215 C216 1.51(11) . . no
O302 C302 1.19(4) . . yes
O304 C304 1.23(3) . . yes
N301 C306 1.35(3) . . yes
N301 C301 1.46(3) . . yes
N301 C302 1.40(3) . . yes
N303 C303 1.47(3) . . yes
N303 C304 1.36(3) . . yes
N303 C302 1.37(3) . . yes
N306 C306 1.29(3) . . yes
N307 C305 1.33(4) . . yes
N307 N308 1.30(6) . . yes
N308 C309 1.40(6) . . yes
C304 C305 1.42(4) . . no
C305 C306 1.43(3) . . no
C309 C310 1.39(5) . . no
C309 C314 1.39(5) . . no
C310 C315 1.51(5) . . no
C310 C311 1.39(5) . . no
C311 C312 1.35(5) . . no
C312 C313 1.36(5) . . no
C313 C314 1.35(5) . . no
C315 C316 1.56(5) . . no
O402 C402 1.19(4) . . yes
O404 C404 1.22(3) . . yes
N401 C401 1.46(3) . . yes
N401 C406 1.35(4) . . yes
N401 C402 1.40(4) . . yes
N403 C402 1.37(4) . . yes
N403 C404 1.37(4) . . yes
N403 C403 1.48(5) . . yes
N406 C406 1.29(6) . . yes
N407 C405 1.33(5) . . yes
N407 N408 1.39(14) . . yes
N408 C409 1.38(9) . . yes
C404 C405 1.42(4) . . no
C405 C406 1.42(5) . . no
C409 C414 1.39(8) . . no
C409 C410 1.41(6) . . no
C410 C411 1.37(7) . . no
C410 C415 1.52(10) . . no
C411 C412 1.37(8) . . no
C412 C413 1.37(11) . . no
C413 C414 1.33(9) . . no
C415 C416 1.62(9) . . no
N1A C1A 1.08(11) . . yes
N2A C2A 1.09(10) . . yes
N3A C3A 1.15(14) . . yes
N1B C1B 1.31(11) . . yes
N2B C2B 1.19(11) . . yes
N3B C3B 1.09(15) . . yes

loop_
_geom_torsion_atom_site_label_1
_geom_torsion_atom_site_label_2
_geom_torsion_atom_site_label_3
_geom_torsion_atom_site_label_4
_geom_torsion
_geom_torsion_site_symmetry_1
_geom_torsion_site_symmetry_2
_geom_torsion_site_symmetry_3
_geom_torsion_site_symmetry_4
_geom_torsion_publ_flag
S2A Cu1A S3A C3A -171(3) . . . . no
S3A Cu1A S1A C1A -13(3) . . . . no
S1A Cu1A S2A C2A 162(3) . . . . no
S2A Cu1A S1A C1A 174(2) . . . . no
S1A Cu1A S3A C3A 15(4) . . . . no
S3A Cu1A S2A C2A -14(3) . . . . no
S2B Cu1B S1B C1B -168(3) . . . . no
S1B Cu1B S3B C3B -11(4) . . . . no
S3B Cu1B C3B N3B 166(18) . . . . no
S2B Cu1B S3B C3B 173(4) . . . . no
S3B Cu1B S1B C1B 17(3) . . . . no
C3B Cu1B S1B C1B 11(4) . . . . no
S1B Cu1B S2B C2B -144(3) . . . . no
S3B Cu1B S2B C2B 33(3) . . . . no
C3B Cu1B S2B C2B 39(5) . . . . no
S1B Cu1B C3B S3B 173(3) . . . . no
S1B Cu1B C3B N3B -22(16) . . . . no
S2B Cu1B C3B S3B -10(6) . . . . no
S2B Cu1B C3B N3B 155(14) . . . . no
Cu1A S1A C1A N1A -166(16) . . . . no
C101 N101 C102 N103 -176(2) . . . . no
C106 N101 C102 O102 179(3) . . . . no
C101 N101 C102 O102 1(4) . . . . no
C101 N101 C106 N106 -1(4) . . . . no
C101 N101 C106 C105 180(2) . . . . no
C106 N101 C102 N103 2(4) . . . . no
C102 N101 C106 C105 2(4) . . . . no
C102 N101 C106 N106 -179(3) . . . . no
C103 N103 C102 N101 178(2) . . . . no
C103 N103 C102 O102 1(4) . . . . no
C103 N103 C104 O104 1(4) . . . . no
C103 N103 C104 C105 -179(2) . . . . no
C104 N103 C102 N101 -6(4) . . . . no
C102 N103 C104 O104 -175(3) . . . . no
C104 N103 C102 O102 177(3) . . . . no
C102 N103 C104 C105 5(4) . . . . no
C105 N107 N108 C109 177(4) . . . . no
N108 N107 C105 C104 -11(5) . . . . no
N108 N107 C105 C106 170(4) . . . . no
N107 N108 C109 C110 -168(4) . . . . no
N107 N108 C109 C114 11(6) . . . . no
Cu1B S3B C3B N3B -165(15) . . . . no
N103 C104 C105 N107 -180(3) . . . . no
N103 C104 C105 C106 -1(3) . . . . no
O104 C104 C105 N107 0(4) . . . . no
O104 C104 C105 C106 179(3) . . . . no
N107 C105 C106 N101 177(3) . . . . no
N107 C105 C106 N106 -2(4) . . . . no
C104 C105 C106 N101 -2(3) . . . . no
C104 C105 C106 N106 179(3) . . . . no
C114 C109 C110 C115 -180(4) . . . . no
N108 C109 C114 C113 -179(4) . . . . no
C114 C109 C110 C111 0(5) . . . . no
N108 C109 C110 C111 179(3) . . . . no
N108 C109 C110 C115 -1(5) . . . . no
C110 C109 C114 C113 0(5) . . . . no
C115 C110 C111 C112 180(4) . . . . no
C109 C110 C111 C112 0(5) . . . . no
C109 C110 C115 C116 175(4) . . . . no
C111 C110 C115 C116 -5(7) . . . . no
C110 C111 C112 C113 0(6) . . . . no
C111 C112 C113 C114 0(6) . . . . no
C112 C113 C114 C109 0(6) . . . . no
C206 N201 C202 O202 179(3) . . . . no
C206 N201 C202 N203 2(4) . . . . no
C201 N201 C206 C205 179(3) . . . . no
C202 N201 C206 N206 -179(3) . . . . no
C201 N201 C206 N206 -2(5) . . . . no
C201 N201 C202 O202 2(4) . . . . no
C201 N201 C202 N203 -176(3) . . . . no
C202 N201 C206 C205 1(4) . . . . no
C204 N203 C202 O202 177(3) . . . . no
C202 N203 C204 O204 -175(3) . . . . no
C202 N203 C204 C205 6(4) . . . . no
C204 N203 C202 N201 -6(4) . . . . no
C203 N203 C202 O202 1(4) . . . . no
C203 N203 C202 N201 179(3) . . . . no
C203 N203 C204 C205 -179(3) . . . . no
C203 N203 C204 O204 0(5) . . . . no
N208 N207 C205 C204 -1(7) . . . . no
N208 N207 C205 C206 -178(5) . . . . no
C205 N207 N208 C209 -177(6) . . . . no
N207 N208 C209 C214 -12(11) . . . . no
N207 N208 C209 C210 169(7) . . . . no
N203 C204 C205 N207 -179(3) . . . . no
N203 C204 C205 C206 -2(4) . . . . no
O204 C204 C205 C206 179(3) . . . . no
O204 C204 C205 N207 2(5) . . . . no
C204 C205 C206 N201 -1(4) . . . . no
N207 C205 C206 N201 176(3) . . . . no
N207 C205 C206 N206 -3(4) . . . . no
C204 C205 C206 N206 180(3) . . . . no
C214 C209 C210 C211 1(6) . . . . no
N208 C209 C210 C211 180(5) . . . . no
N208 C209 C210 C215 -1(7) . . . . no
C214 C209 C210 C215 -180(5) . . . . no
N208 C209 C214 C213 -179(5) . . . . no
C210 C209 C214 C213 0(8) . . . . no
C209 C210 C215 C216 -78(8) . . . . no
C211 C210 C215 C216 102(7) . . . . no
C209 C210 C211 C212 -1(6) . . . . no
C215 C210 C211 C212 179(4) . . . . no
C210 C211 C212 C213 1(7) . . . . no
C211 C212 C213 C214 0(7) . . . . no
C212 C213 C214 C209 0(8) . . . . no
C301 N301 C306 N306 -1(4) . . . . no
C306 N301 C302 N303 2(3) . . . . no
C301 N301 C302 O302 2(3) . . . . no
C301 N301 C302 N303 -176(2) . . . . no
C306 N301 C302 O302 180(3) . . . . no
C301 N301 C306 C305 179(2) . . . . no
C302 N301 C306 N306 -179(3) . . . . no
C302 N301 C306 C305 1(3) . . . . no
C304 N303 C302 N301 -6(3) . . . . no
C302 N303 C304 O304 -175(2) . . . . no
C302 N303 C304 C305 6(3) . . . . no
C303 N303 C302 O302 1(4) . . . . no
C303 N303 C302 N301 179(2) . . . . no
C304 N303 C302 O302 177(2) . . . . no
C303 N303 C304 O304 0(4) . . . . no
C303 N303 C304 C305 -179(2) . . . . no
C305 N307 N308 C309 -173(4) . . . . no
N308 N307 C305 C304 -3(5) . . . . no
N308 N307 C305 C306 179(3) . . . . no
N307 N308 C309 C314 -1(7) . . . . no
N307 N308 C309 C310 -179(4) . . . . no
N303 C304 C305 C306 -2(3) . . . . no
O304 C304 C305 N307 1(4) . . . . no
O304 C304 C305 C306 179(2) . . . . no
N303 C304 C305 N307 180(3) . . . . no
N307 C305 C306 N306 -3(4) . . . . no
C304 C305 C306 N301 -1(3) . . . . no
C304 C305 C306 N306 179(3) . . . . no
N307 C305 C306 N301 177(2) . . . . no
N308 C309 C314 C313 -179(4) . . . . no
C310 C309 C314 C313 0(6) . . . . no
C314 C309 C310 C311 0(5) . . . . no
N308 C309 C310 C311 179(3) . . . . no
N308 C309 C310 C315 -1(5) . . . . no
C314 C309 C310 C315 180(4) . . . . no
C309 C310 C311 C312 0(5) . . . . no
C311 C310 C315 C316 -1(6) . . . . no
C315 C310 C311 C312 -180(4) . . . . no
C309 C310 C315 C316 179(3) . . . . no
C310 C311 C312 C313 0(6) . . . . no
C311 C312 C313 C314 1(6) . . . . no
C312 C313 C314 C309 -1(6) . . . . no
C406 N401 C402 O402 179(3) . . . . no
C406 N401 C402 N403 1(4) . . . . no
C401 N401 C402 N403 -176(3) . . . . no
C401 N401 C402 O402 2(4) . . . . no
C402 N401 C406 N406 -179(3) . . . . no
C401 N401 C406 N406 -2(5) . . . . no
C401 N401 C406 C405 179(3) . . . . no
C402 N401 C406 C405 3(4) . . . . no
C404 N403 C402 O402 177(3) . . . . no
C403 N403 C402 O402 1(4) . . . . no
C403 N403 C402 N401 178(3) . . . . no
C403 N403 C404 C405 -178(3) . . . . no
C402 N403 C404 O404 -175(3) . . . . no
C402 N403 C404 C405 6(4) . . . . no
C404 N403 C402 N401 -6(4) . . . . no
C403 N403 C404 O404 1(4) . . . . no
N408 N407 C405 C404 -17(6) . . . . no
N408 N407 C405 C406 165(4) . . . . no
C405 N407 N408 C409 -179(5) . . . . no
N407 N408 C409 C414 5(9) . . . . no
N407 N408 C409 C410 -176(5) . . . . no
O404 C404 C405 N407 1(5) . . . . no
N403 C404 C405 C406 -2(4) . . . . no
O404 C404 C405 C406 179(3) . . . . no
N403 C404 C405 N407 -180(3) . . . . no
N407 C405 C406 N401 176(3) . . . . no
N407 C405 C406 N406 -3(5) . . . . no
C404 C405 C406 N401 -2(4) . . . . no
C404 C405 C406 N406 179(3) . . . . no
C414 C409 C410 C415 180(5) . . . . no
N408 C409 C414 C413 -178(5) . . . . no
C410 C409 C414 C413 3(8) . . . . no
N408 C409 C410 C411 180(5) . . . . no
N408 C409 C410 C415 1(7) . . . . no
C414 C409 C410 C411 -2(6) . . . . no
C409 C410 C415 C416 95(7) . . . . no
C409 C410 C411 C412 0(6) . . . . no
C415 C410 C411 C412 179(5) . . . . no
C411 C410 C415 C416 -85(8) . . . . no
C410 C411 C412 C413 -1(7) . . . . no
C411 C412 C413 C414 2(7) . . . . no
C412 C413 C414 C409 -3(8) . . . . no
